data_7157461
loop_
_publ_author_name
'Rayaroth, Amritha'
'Singh, Rajat Kumar'
'A V, Kalyanakrishnan'
'Hari, Krishna'
'Kaliyamoorthy, Alagiri'

_publ_section_title
;
 Base-promoted 1,6-conjugate addition of alkylazaarenes to para-quinone
 methides.
;
_journal_issue 17
_journal_name_full 'Organic &amp; biomolecular chemistry'
_journal_page_first 3354
_journal_page_last 3359
_journal_paper_doi 10.1039/d0ob00419g
_journal_volume 18
_journal_year 2020
_chemical_formula_moiety 'C27 H33 N O '
_chemical_formula_sum 'C27 H33 N O'
_chemical_formula_weight 387.54
_space_group_crystal_system monoclinic
_space_group_IT_number 14
_space_group_name_Hall '-P 2yn'
_space_group_name_H-M_alt 'P 1 21/n 1'
_atom_sites_solution_hydrogens geom
_audit_block_doi 10.5517/ccdc.csd.cc24ffbc
_audit_creation_method SHELXL-2018/3
_audit_update_record
;
2020-01-21 deposited with the CCDC.	2020-04-08 downloaded from the CCDC.
;
_cell_angle_alpha 90
_cell_angle_beta 93.967(4)
_cell_angle_gamma 90
_cell_formula_units_Z 4
_cell_length_a 9.3170(9)
_cell_length_b 18.704(2)
_cell_length_c 13.6865(14)
_cell_measurement_reflns_used 6384
_cell_measurement_temperature 296(2)
_cell_measurement_theta_max 22.02
_cell_measurement_theta_min 2.18
_cell_volume 2379.4(4)
_computing_cell_refinement 'APEX3/SAINT (Bruker, 2016)'
_computing_data_collection 'APEX3 (Bruker, 2016)'
_computing_data_reduction 'SAINT/XPREP (Bruker, 2016)'
_computing_molecular_graphics 'ORTEP3- 2014.1(Farrugia, 1997) '
_computing_publication_material 'SHELXL-2018/3 (Sheldrick, 2018)'
_computing_structure_refinement 'SHELXL-2018/3 (Sheldrick, 2018)'
_computing_structure_solution 'SHELXT 2018/2 (Sheldrick, 2018)'
_diffrn_ambient_temperature 296(2)
_diffrn_detector_area_resol_mean 0
_diffrn_measured_fraction_theta_full 1.000
_diffrn_measured_fraction_theta_max 1.000
_diffrn_measurement_device_type 'Bruker KAPPA APEX-II CCD'
_diffrn_measurement_method '\f and \w scans'
_diffrn_radiation_type MoK\a
_diffrn_radiation_wavelength 0.71073
_diffrn_reflns_av_R_equivalents 0.0426
_diffrn_reflns_av_unetI/netI 0.0289
_diffrn_reflns_Laue_measured_fraction_full 1.000
_diffrn_reflns_Laue_measured_fraction_max 1.000
_diffrn_reflns_limit_h_max 11
_diffrn_reflns_limit_h_min -10
_diffrn_reflns_limit_k_max 22
_diffrn_reflns_limit_k_min -22
_diffrn_reflns_limit_l_max 16
_diffrn_reflns_limit_l_min -16
_diffrn_reflns_number 32653
_diffrn_reflns_point_group_measured_fraction_full 1.000
_diffrn_reflns_point_group_measured_fraction_max 1.000
_diffrn_reflns_theta_full 24.998
_diffrn_reflns_theta_max 24.998
_diffrn_reflns_theta_min 2.178
_diffrn_source 'sealed tube'
_exptl_absorpt_coefficient_mu 0.064
_exptl_absorpt_correction_T_max 0.993
_exptl_absorpt_correction_T_min 0.988
_exptl_absorpt_correction_type multi-scan
_exptl_absorpt_process_details 'SADABS (Bruker, 2016)'
_exptl_crystal_colour colourless
_exptl_crystal_density_diffrn 1.082
_exptl_crystal_density_meas 1.081
_exptl_crystal_density_method NONE
_exptl_crystal_description block
_exptl_crystal_F_000 840
_exptl_crystal_size_max 0.180
_exptl_crystal_size_mid 0.140
_exptl_crystal_size_min 0.110
_refine_diff_density_max 0.212
_refine_diff_density_min -0.184
_refine_diff_density_rms 0.036
_refine_ls_extinction_method none
_refine_ls_goodness_of_fit_ref 1.038
_refine_ls_hydrogen_treatment constr
_refine_ls_matrix_type full
_refine_ls_number_parameters 269
_refine_ls_number_reflns 4184
_refine_ls_number_restraints 0
_refine_ls_restrained_S_all 1.038
_refine_ls_R_factor_all 0.0955
_refine_ls_R_factor_gt 0.0569
_refine_ls_shift/su_max 0.000
_refine_ls_shift/su_mean 0.000
_refine_ls_structure_factor_coef Fsqd
_refine_ls_weighting_details 'w=1/[\s^2^(Fo^2^)+(0.0570P)^2^+1.2432P] where P=(Fo^2^+2Fc^2^)/3'
_refine_ls_weighting_scheme calc
_refine_ls_wR_factor_gt 0.1319
_refine_ls_wR_factor_ref 0.1646
_reflns_Friedel_coverage 0.000
_reflns_number_gt 2711
_reflns_number_total 4184
_reflns_threshold_expression 'I > 2\s(I)'
_cod_data_source_file d0ob00419g2.cif
_cod_data_source_block shelx
_cod_depositor_comments 'Adding full bibliography for 7157461.cif.'
_cod_original_sg_symbol_H-M 'P 21/n'
_cod_database_code 7157461
_shelx_shelxl_version_number 2018/3
_shelx_space_group_comment
;
The symmetry employed for this shelxl refinement is uniquely defined
by the following loop, which should always be used as a source of
symmetry information in preference to the above space-group names.
They are only intended as comments.
;
_shelx_estimated_absorpt_t_min 0.988
_shelx_estimated_absorpt_t_max 0.993

loop_
_space_group_symop_operation_xyz
'x, y, z'
'-x+1/2, y+1/2, -z+1/2'
'-x, -y, -z'
'x-1/2, -y-1/2, z-1/2'

loop_
_atom_site_label
_atom_site_type_symbol
_atom_site_fract_x
_atom_site_fract_y
_atom_site_fract_z
_atom_site_U_iso_or_equiv
_atom_site_adp_type
_atom_site_occupancy
_atom_site_site_symmetry_order
_atom_site_calc_flag
_atom_site_refinement_flags_posn
_atom_site_refinement_flags_adp
_atom_site_refinement_flags_occupancy
_atom_site_disorder_assembly
_atom_site_disorder_group
C1 C 0.4275(2) 0.32796(12) 0.27819(16) 0.0469(5) Uani 1 1 d . . . . .
C2 C 0.3877(2) 0.36511(12) 0.19345(15) 0.0483(6) Uani 1 1 d . . . . .
H2 H 0.425698 0.410512 0.185133 0.058 Uiso 1 1 calc R U . . .
C3 C 0.2930(2) 0.33730(12) 0.11995(15) 0.0450(5) Uani 1 1 d . . . . .
C4 C 0.2364(2) 0.26913(12) 0.13614(15) 0.0478(6) Uani 1 1 d . . . . .
C5 C 0.2792(2) 0.22857(12) 0.21873(17) 0.0502(6) Uani 1 1 d . . . . .
C6 C 0.3742(2) 0.26004(12) 0.28844(16) 0.0501(6) Uani 1 1 d . . . . .
H6 H 0.402954 0.234147 0.344415 0.060 Uiso 1 1 calc R U . . .
C7 C 0.2543(3) 0.37944(13) 0.02546(16) 0.0568(6) Uani 1 1 d . . . . .
C8 C 0.0972(4) 0.4023(2) 0.0213(2) 0.1134(14) Uani 1 1 d . . . . .
H8A H 0.075042 0.429885 -0.037007 0.170 Uiso 1 1 calc R U . . .
H8B H 0.080641 0.430812 0.077728 0.170 Uiso 1 1 calc R U . . .
H8C H 0.036841 0.360695 0.020408 0.170 Uiso 1 1 calc R U . . .
C9 C 0.2812(4) 0.33561(17) -0.06523(19) 0.0849(9) Uani 1 1 d . . . . .
H9A H 0.217712 0.295122 -0.069034 0.127 Uiso 1 1 calc R U . . .
H9B H 0.379161 0.319374 -0.061231 0.127 Uiso 1 1 calc R U . . .
H9C H 0.263640 0.364699 -0.122605 0.127 Uiso 1 1 calc R U . . .
C10 C 0.3469(4) 0.44630(17) 0.0192(2) 0.1065(13) Uani 1 1 d . . . . .
H10A H 0.446657 0.433098 0.024541 0.160 Uiso 1 1 calc R U . . .
H10B H 0.327610 0.478280 0.071576 0.160 Uiso 1 1 calc R U . . .
H10C H 0.324573 0.469626 -0.042477 0.160 Uiso 1 1 calc R U . . .
C11 C 0.2259(3) 0.15193(15) 0.2348(2) 0.0736(8) Uani 1 1 d . . . . .
C12 C 0.2549(5) 0.10439(18) 0.1464(3) 0.1240(15) Uani 1 1 d . . . . .
H12A H 0.355804 0.105086 0.136214 0.186 Uiso 1 1 calc R U . . .
H12B H 0.201516 0.122184 0.089007 0.186 Uiso 1 1 calc R U . . .
H12C H 0.225490 0.056251 0.158956 0.186 Uiso 1 1 calc R U . . .
C13 C 0.0659(4) 0.1530(2) 0.2524(3) 0.1106(13) Uani 1 1 d . . . . .
H13A H 0.035912 0.106007 0.270420 0.166 Uiso 1 1 calc R U . . .
H13B H 0.011823 0.167730 0.193542 0.166 Uiso 1 1 calc R U . . .
H13C H 0.049353 0.185966 0.304163 0.166 Uiso 1 1 calc R U . . .
C14 C 0.3053(5) 0.11736(18) 0.3238(3) 0.1313(17) Uani 1 1 d . . . . .
H14A H 0.407007 0.123712 0.320289 0.197 Uiso 1 1 calc R U . . .
H14B H 0.283327 0.067229 0.324796 0.197 Uiso 1 1 calc R U . . .
H14C H 0.275396 0.139388 0.382445 0.197 Uiso 1 1 calc R U . . .
C15 C 0.5223(2) 0.36099(12) 0.36175(16) 0.0494(6) Uani 1 1 d . . . . .
H15 H 0.560577 0.321109 0.402047 0.059 Uiso 1 1 calc R U . . .
C16 C 0.6508(3) 0.40001(13) 0.32640(16) 0.0529(6) Uani 1 1 d . . . . .
C17 C 0.7593(3) 0.36049(16) 0.2890(2) 0.0743(8) Uani 1 1 d . . . . .
H17 H 0.750990 0.310957 0.286628 0.089 Uiso 1 1 calc R U . . .
C18 C 0.8796(4) 0.3922(2) 0.2551(2) 0.0956(10) Uani 1 1 d . . . . .
H18 H 0.951260 0.364367 0.230187 0.115 Uiso 1 1 calc R U . . .
C19 C 0.8927(4) 0.4652(2) 0.2583(2) 0.0966(11) Uani 1 1 d . . . . .
H19 H 0.972529 0.487210 0.234266 0.116 Uiso 1 1 calc R U . . .
C20 C 0.7894(4) 0.50509(19) 0.2965(3) 0.0980(11) Uani 1 1 d . . . . .
H20 H 0.799759 0.554483 0.300326 0.118 Uiso 1 1 calc R U . . .
C21 C 0.6683(3) 0.47296(15) 0.3299(2) 0.0776(8) Uani 1 1 d . . . . .
H21 H 0.597515 0.501208 0.355150 0.093 Uiso 1 1 calc R U . . .
C22 C 0.4319(3) 0.40627(14) 0.42769(18) 0.0632(7) Uani 1 1 d . . . . .
H22A H 0.494860 0.427432 0.479235 0.076 Uiso 1 1 calc R U . . .
H22B H 0.387312 0.444889 0.389273 0.076 Uiso 1 1 calc R U . . .
C23 C 0.3172(3) 0.36421(15) 0.47318(18) 0.0637(7) Uani 1 1 d . . . . .
C24 C 0.1738(3) 0.3755(2) 0.4497(2) 0.0926(10) Uani 1 1 d . . . . .
H24 H 0.144617 0.410969 0.405013 0.111 Uiso 1 1 calc R U . . .
C25 C 0.0733(4) 0.3346(3) 0.4923(3) 0.1192(15) Uani 1 1 d . . . . .
H25 H -0.024259 0.341393 0.475805 0.143 Uiso 1 1 calc R U . . .
C26 C 0.1169(4) 0.2848(3) 0.5576(3) 0.1164(14) Uani 1 1 d . . . . .
H26 H 0.050718 0.257381 0.589056 0.140 Uiso 1 1 calc R U . . .
C27 C 0.2595(4) 0.2754(2) 0.5767(3) 0.1124(13) Uani 1 1 d . . . . .
H27 H 0.289460 0.239478 0.620533 0.135 Uiso 1 1 calc R U . . .
N1 N 0.3604(2) 0.31425(15) 0.53685(18) 0.0852(8) Uani 1 1 d . . . . .
O1 O 0.1429(2) 0.24288(13) 0.06327(12) 0.0920(7) Uani 1 1 d . . . . .
H1 H 0.071782 0.226381 0.087342 0.138 Uiso 1 1 calc R U . . .

loop_
_atom_site_aniso_label
_atom_site_aniso_U_11
_atom_site_aniso_U_22
_atom_site_aniso_U_33
_atom_site_aniso_U_23
_atom_site_aniso_U_13
_atom_site_aniso_U_12
C1 0.0489(12) 0.0451(13) 0.0456(12) -0.0006(10) -0.0042(10) -0.0021(10)
C2 0.0561(14) 0.0399(12) 0.0480(13) -0.0004(10) -0.0026(11) -0.0066(10)
C3 0.0438(12) 0.0504(13) 0.0408(12) -0.0041(10) 0.0018(9) -0.0002(10)
C4 0.0414(12) 0.0589(15) 0.0432(12) -0.0075(11) 0.0027(10) -0.0124(11)
C5 0.0473(13) 0.0488(14) 0.0544(14) -0.0028(11) 0.0035(11) -0.0100(11)
C6 0.0530(13) 0.0462(13) 0.0500(13) 0.0032(10) -0.0054(11) -0.0071(11)
C7 0.0637(15) 0.0614(16) 0.0442(13) 0.0005(11) -0.0041(11) -0.0041(12)
C8 0.092(2) 0.168(4) 0.079(2) 0.029(2) -0.0025(18) 0.054(2)
C9 0.116(3) 0.091(2) 0.0497(15) 0.0037(15) 0.0188(16) -0.0059(19)
C10 0.162(3) 0.076(2) 0.075(2) 0.0304(17) -0.037(2) -0.034(2)
C11 0.0837(19) 0.0586(17) 0.0767(18) 0.0053(14) -0.0076(15) -0.0291(15)
C12 0.169(4) 0.058(2) 0.146(3) -0.026(2) 0.018(3) -0.037(2)
C13 0.098(3) 0.129(3) 0.105(3) 0.024(2) 0.012(2) -0.057(2)
C14 0.169(4) 0.069(2) 0.147(3) 0.046(2) -0.054(3) -0.051(2)
C15 0.0559(13) 0.0449(13) 0.0457(12) 0.0042(10) -0.0091(10) -0.0080(11)
C16 0.0624(15) 0.0538(14) 0.0404(12) 0.0013(11) -0.0118(11) -0.0150(12)
C17 0.0812(19) 0.0667(18) 0.0760(19) -0.0049(15) 0.0126(16) -0.0165(16)
C18 0.084(2) 0.109(3) 0.096(2) -0.009(2) 0.0252(18) -0.024(2)
C19 0.096(3) 0.113(3) 0.082(2) 0.003(2) 0.0107(19) -0.054(2)
C20 0.121(3) 0.070(2) 0.103(3) 0.0033(19) 0.011(2) -0.040(2)
C21 0.087(2) 0.0581(17) 0.087(2) 0.0015(15) 0.0045(16) -0.0183(15)
C22 0.0704(17) 0.0644(16) 0.0536(15) -0.0062(12) -0.0052(13) -0.0068(13)
C23 0.0564(15) 0.0814(19) 0.0522(15) -0.0099(14) -0.0035(12) -0.0073(14)
C24 0.0626(19) 0.120(3) 0.093(2) -0.002(2) -0.0094(17) 0.0100(18)
C25 0.0474(18) 0.191(5) 0.119(3) -0.015(3) 0.001(2) -0.010(2)
C26 0.069(2) 0.178(4) 0.104(3) 0.006(3) 0.017(2) -0.037(3)
C27 0.072(2) 0.158(4) 0.109(3) 0.046(3) 0.0146(19) -0.022(2)
N1 0.0550(14) 0.124(2) 0.0768(16) 0.0304(16) 0.0030(12) -0.0104(14)
O1 0.0916(15) 0.1285(18) 0.0531(10) 0.0042(11) -0.0137(10) -0.0662(14)

loop_
_atom_type_symbol
_atom_type_description
_atom_type_scat_dispersion_real
_atom_type_scat_dispersion_imag
_atom_type_scat_source
C C 0.0033 0.0016 'International Tables Vol C Tables 4.2.6.8 and 6.1.1.4'
H H 0.0000 0.0000 'International Tables Vol C Tables 4.2.6.8 and 6.1.1.4'
N N 0.0061 0.0033 'International Tables Vol C Tables 4.2.6.8 and 6.1.1.4'
O O 0.0106 0.0060 'International Tables Vol C Tables 4.2.6.8 and 6.1.1.4'

loop_
_geom_angle_atom_site_label_1
_geom_angle_atom_site_label_2
_geom_angle_atom_site_label_3
_geom_angle
_geom_angle_site_symmetry_1
_geom_angle_site_symmetry_3
_geom_angle_publ_flag
C6 C1 C2 118.2(2) . . ?
C6 C1 C15 119.47(19) . . ?
C2 C1 C15 122.25(19) . . ?
C1 C2 C3 122.6(2) . . ?
C2 C3 C4 116.9(2) . . ?
C2 C3 C7 121.1(2) . . ?
C4 C3 C7 122.00(19) . . ?
O1 C4 C5 121.8(2) . . ?
O1 C4 C3 116.0(2) . . ?
C5 C4 C3 122.13(19) . . ?
C6 C5 C4 117.3(2) . . ?
C6 C5 C11 119.6(2) . . ?
C4 C5 C11 123.0(2) . . ?
C1 C6 C5 122.7(2) . . ?
C8 C7 C9 109.4(2) . . ?
C8 C7 C10 108.3(3) . . ?
C9 C7 C10 105.7(2) . . ?
C8 C7 C3 110.2(2) . . ?
C9 C7 C3 111.6(2) . . ?
C10 C7 C3 111.5(2) . . ?
C14 C11 C13 107.7(3) . . ?
C14 C11 C5 111.5(2) . . ?
C13 C11 C5 109.8(3) . . ?
C14 C11 C12 106.3(3) . . ?
C13 C11 C12 111.0(3) . . ?
C5 C11 C12 110.5(2) . . ?
C16 C15 C1 112.71(18) . . ?
C16 C15 C22 113.70(19) . . ?
C1 C15 C22 110.61(19) . . ?
C21 C16 C17 117.2(2) . . ?
C21 C16 C15 124.3(2) . . ?
C17 C16 C15 118.5(2) . . ?
C18 C17 C16 121.9(3) . . ?
C19 C18 C17 119.4(3) . . ?
C20 C19 C18 119.9(3) . . ?
C19 C20 C21 120.5(3) . . ?
C16 C21 C20 121.1(3) . . ?
C23 C22 C15 113.1(2) . . ?
N1 C23 C24 120.8(3) . . ?
N1 C23 C22 116.9(2) . . ?
C24 C23 C22 122.3(3) . . ?
C23 C24 C25 119.9(3) . . ?
C26 C25 C24 119.3(3) . . ?
C25 C26 C27 118.1(4) . . ?
N1 C27 C26 124.2(4) . . ?
C23 N1 C27 117.7(3) . . ?

loop_
_geom_bond_atom_site_label_1
_geom_bond_atom_site_label_2
_geom_bond_distance
_geom_bond_site_symmetry_2
_geom_bond_publ_flag
C1 C6 1.375(3) . ?
C1 C2 1.380(3) . ?
C1 C15 1.527(3) . ?
C2 C3 1.392(3) . ?
C3 C4 1.403(3) . ?
C3 C7 1.536(3) . ?
C4 O1 1.369(3) . ?
C4 C5 1.396(3) . ?
C5 C6 1.387(3) . ?
C5 C11 1.538(3) . ?
C7 C8 1.522(4) . ?
C7 C9 1.523(4) . ?
C7 C10 1.525(4) . ?
C11 C14 1.525(4) . ?
C11 C13 1.526(4) . ?
C11 C12 1.540(5) . ?
C15 C16 1.510(3) . ?
C15 C22 1.532(3) . ?
C16 C21 1.375(4) . ?
C16 C17 1.379(4) . ?
C17 C18 1.376(4) . ?
C18 C19 1.371(5) . ?
C19 C20 1.351(5) . ?
C20 C21 1.384(4) . ?
C22 C23 1.497(4) . ?
C23 N1 1.321(3) . ?
C23 C24 1.369(4) . ?
C24 C25 1.371(5) . ?
C25 C26 1.334(6) . ?
C26 C27 1.348(5) . ?
C27 N1 1.335(4) . ?

loop_
_geom_hbond_atom_site_label_D
_geom_hbond_atom_site_label_H
_geom_hbond_atom_site_label_A
_geom_hbond_distance_DH
_geom_hbond_distance_HA
_geom_hbond_distance_DA
_geom_hbond_angle_DHA
_geom_hbond_site_symmetry_A
_geom_hbond_publ_flag
O1 H1 N1 0.82 2.18 2.841(3) 137.8 4_565 yes

loop_
_geom_torsion_atom_site_label_1
_geom_torsion_atom_site_label_2
_geom_torsion_atom_site_label_3
_geom_torsion_atom_site_label_4
_geom_torsion
_geom_torsion_site_symmetry_1
_geom_torsion_site_symmetry_2
_geom_torsion_site_symmetry_3
_geom_torsion_site_symmetry_4
_geom_torsion_publ_flag
C6 C1 C2 C3 1.9(3) . . . . ?
C15 C1 C2 C3 -175.3(2) . . . . ?
C1 C2 C3 C4 1.0(3) . . . . ?
C1 C2 C3 C7 -178.4(2) . . . . ?
C2 C3 C4 O1 179.6(2) . . . . ?
C7 C3 C4 O1 -0.9(3) . . . . ?
C2 C3 C4 C5 -4.1(3) . . . . ?
C7 C3 C4 C5 175.3(2) . . . . ?
O1 C4 C5 C6 -179.9(2) . . . . ?
C3 C4 C5 C6 4.0(3) . . . . ?
O1 C4 C5 C11 0.0(4) . . . . ?
C3 C4 C5 C11 -176.0(2) . . . . ?
C2 C1 C6 C5 -2.0(3) . . . . ?
C15 C1 C6 C5 175.3(2) . . . . ?
C4 C5 C6 C1 -0.9(3) . . . . ?
C11 C5 C6 C1 179.2(2) . . . . ?
C2 C3 C7 C8 -112.2(3) . . . . ?
C4 C3 C7 C8 68.4(3) . . . . ?
C2 C3 C7 C9 126.0(2) . . . . ?
C4 C3 C7 C9 -53.4(3) . . . . ?
C2 C3 C7 C10 8.1(3) . . . . ?
C4 C3 C7 C10 -171.3(3) . . . . ?
C6 C5 C11 C14 -7.6(4) . . . . ?
C4 C5 C11 C14 172.4(3) . . . . ?
C6 C5 C11 C13 111.7(3) . . . . ?
C4 C5 C11 C13 -68.3(3) . . . . ?
C6 C5 C11 C12 -125.6(3) . . . . ?
C4 C5 C11 C12 54.4(4) . . . . ?
C6 C1 C15 C16 137.2(2) . . . . ?
C2 C1 C15 C16 -45.6(3) . . . . ?
C6 C1 C15 C22 -94.2(3) . . . . ?
C2 C1 C15 C22 82.9(3) . . . . ?
C1 C15 C16 C21 110.9(3) . . . . ?
C22 C15 C16 C21 -16.0(3) . . . . ?
C1 C15 C16 C17 -69.9(3) . . . . ?
C22 C15 C16 C17 163.2(2) . . . . ?
C21 C16 C17 C18 -0.9(4) . . . . ?
C15 C16 C17 C18 179.8(3) . . . . ?
C16 C17 C18 C19 0.0(5) . . . . ?
C17 C18 C19 C20 1.4(5) . . . . ?
C18 C19 C20 C21 -1.8(5) . . . . ?
C17 C16 C21 C20 0.5(4) . . . . ?
C15 C16 C21 C20 179.7(3) . . . . ?
C19 C20 C21 C16 0.9(5) . . . . ?
C16 C15 C22 C23 -172.12(19) . . . . ?
C1 C15 C22 C23 59.9(3) . . . . ?
C15 C22 C23 N1 65.9(3) . . . . ?
C15 C22 C23 C24 -113.1(3) . . . . ?
N1 C23 C24 C25 -0.2(5) . . . . ?
C22 C23 C24 C25 178.8(3) . . . . ?
C23 C24 C25 C26 1.2(6) . . . . ?
C24 C25 C26 C27 -2.1(7) . . . . ?
C25 C26 C27 N1 2.3(7) . . . . ?
C24 C23 N1 C27 0.3(5) . . . . ?
C22 C23 N1 C27 -178.8(3) . . . . ?
C26 C27 N1 C23 -1.3(6) . . . . ?
